data_7035048
loop_
_publ_author_name
'Saloj\"arvi, E'
'Peuronen, A.'
'Sillanp\"a\"a, R'
'Damlin, P.'
'Kivel\"a, H'
'Lehtonen, A.'

_publ_section_title
;
 Aminobisphenolate supported tungsten disulphido and dithiolene complexes.
;
_journal_issue 20
_journal_name_full 'Dalton transactions (Cambridge, England : 2003)'
_journal_page_first 9409
_journal_page_last 9416
_journal_paper_doi 10.1039/c5dt00995b
_journal_volume 44
_journal_year 2015
_chemical_formula_moiety 'C44 H60 N2 O6 S2 W'
_chemical_formula_sum 'C44 H60 N2 O6 S2 W'
_chemical_formula_weight 960.91
_chemical_name_systematic
;
 ?
;
_space_group_crystal_system orthorhombic
_space_group_IT_number 19
_space_group_name_Hall 'P 2ac 2ab'
_space_group_name_H-M_alt 'P 21 21 21'
_symmetry_space_group_name_Hall 'P 2ac 2ab'
_symmetry_space_group_name_H-M 'P 21 21 21'
_atom_sites_solution_hydrogens geom
_atom_sites_solution_primary iterative
_audit_creation_date 2015-01-16
_audit_creation_method
;
Olex2 1.2
(compiled 2015.01.12 svn.r3133 for OlexSys, GUI svn.r4987)
;
_audit_update_record
;
2015-03-05 deposited with the CCDC.
2015-04-20 downloaded from the CCDC.
;
_cell_angle_alpha 90
_cell_angle_beta 90
_cell_angle_gamma 90
_cell_formula_units_Z 4
_cell_length_a 10.06798(12)
_cell_length_b 16.8748(2)
_cell_length_c 26.8615(4)
_cell_measurement_reflns_used 7742
_cell_measurement_temperature 123.01(10)
_cell_measurement_theta_max 76.3130
_cell_measurement_theta_min 3.0660
_cell_volume 4563.64(10)
_computing_cell_refinement
;
CrysAlisPro, Agilent Technologies,
Version 1.171.37.35 (release 13-08-2014 CrysAlis171 .NET)
(compiled Aug 13 2014,18:06:01)
;
_computing_data_collection
;
CrysAlisPro, Agilent Technologies,
Version 1.171.37.35 (release 13-08-2014 CrysAlis171 .NET)
(compiled Aug 13 2014,18:06:01)
;
_computing_data_reduction
;
CrysAlisPro, Agilent Technologies,
Version 1.171.37.35 (release 13-08-2014 CrysAlis171 .NET)
(compiled Aug 13 2014,18:06:01)
;
_computing_molecular_graphics 'Olex2 (Dolomanov et al., 2009)'
_computing_publication_material 'Olex2 (Dolomanov et al., 2009)'
_computing_structure_refinement 'ShelXL (Sheldrick, 2008)'
_computing_structure_solution
;
Superflip (Palatinus & Chapuis, 2007;Palatinus & van der Lee, 2008;
Palatinus et al., 2012)
;
_diffrn_ambient_environment N~2~
_diffrn_ambient_temperature 123.01(10)
_diffrn_detector 'CCD plate'
_diffrn_detector_area_resol_mean 10.3953
_diffrn_detector_type Atlas
_diffrn_measured_fraction_theta_full 0.993
_diffrn_measured_fraction_theta_max 0.981
_diffrn_measurement_details
;
  1 omega    9.00   37.00   1.0000    1.0000
omega____ theta____ kappa____ phi______ frames
    -       41.3676  -99.0000  -60.0000 28

  2 omega   41.00   91.00   1.0000    3.0000
omega____ theta____ kappa____ phi______ frames
    -      112.0000  -30.0000    0.0000 50

  3 omega   45.00   96.00   1.0000    3.0000
omega____ theta____ kappa____ phi______ frames
    -      112.0000  -45.0000   60.0000 51

  4 omega   53.00   98.00   1.0000    3.0000
omega____ theta____ kappa____ phi______ frames
    -      112.0000  -45.0000  120.0000 45

  5 omega   41.00   69.00   1.0000    3.0000
omega____ theta____ kappa____ phi______ frames
    -      112.0000  -30.0000  -30.0000 28

  6 omega   57.00  150.00   1.0000    3.0000
omega____ theta____ kappa____ phi______ frames
    -      112.0000  178.0000  -30.0000 93

  7 omega -118.00  -10.00   1.0000    1.0000
omega____ theta____ kappa____ phi______ frames
    -      -41.3676  -77.0000    0.0000 108
;
_diffrn_measurement_device 'four-circle diffractometer'
_diffrn_measurement_device_type 'SuperNova, Dual, Cu at zero, Atlas'
_diffrn_measurement_method '\w scans'
_diffrn_orient_matrix_UB_11 -0.1085222000
_diffrn_orient_matrix_UB_12 0.0066426000
_diffrn_orient_matrix_UB_13 0.0402316000
_diffrn_orient_matrix_UB_21 -0.0847471000
_diffrn_orient_matrix_UB_22 0.0508250000
_diffrn_orient_matrix_UB_23 -0.0354751000
_diffrn_orient_matrix_UB_31 -0.0667322000
_diffrn_orient_matrix_UB_32 -0.0755258000
_diffrn_orient_matrix_UB_33 -0.0203368000
_diffrn_radiation_monochromator mirror
_diffrn_radiation_probe x-ray
_diffrn_radiation_type CuK\a
_diffrn_radiation_wavelength 1.54184
_diffrn_reflns_av_R_equivalents 0.0239
_diffrn_reflns_av_unetI/netI 0.0396
_diffrn_reflns_laue_measured_fraction_full 0.993
_diffrn_reflns_laue_measured_fraction_max 0.981
_diffrn_reflns_limit_h_max 12
_diffrn_reflns_limit_h_min -12
_diffrn_reflns_limit_k_max 11
_diffrn_reflns_limit_k_min -20
_diffrn_reflns_limit_l_max 19
_diffrn_reflns_limit_l_min -33
_diffrn_reflns_number 10957
_diffrn_reflns_point_group_measured_fraction_full 0.888
_diffrn_reflns_point_group_measured_fraction_max 0.862
_diffrn_reflns_theta_full 67.684
_diffrn_reflns_theta_max 73.974
_diffrn_reflns_theta_min 3.093
_diffrn_source 'sealed X-ray tube'
_diffrn_source_type 'SuperNova (Cu) X-ray Source'
_exptl_absorpt_coefficient_mu 5.908
_exptl_absorpt_correction_T_max 0.477
_exptl_absorpt_correction_T_min 0.295
_exptl_absorpt_correction_type analytical
_exptl_absorpt_process_details
;
CrysAlisPro, Agilent Technologies,
Version 1.171.37.35 (release 13-08-2014 CrysAlis171 .NET)
(compiled Aug 13 2014,18:06:01)
Analytical numeric absorption correction using a multifaceted crystal
            model based on expressions derived by R.C. Clark & J.S. Reid.
(Clark, R. C. & Reid, J. S. (1995). Acta Cryst. A51, 887-897)
Empirical absorption correction using spherical harmonics,
 implemented in SCALE3 ABSPACK scaling algorithm.
;
_exptl_crystal_colour 'clear brownish yellow'
_exptl_crystal_colour_lustre clear
_exptl_crystal_colour_modifier brownish
_exptl_crystal_colour_primary yellow
_exptl_crystal_density_diffrn 1.399
_exptl_crystal_description block
_exptl_crystal_F_000 1968
_exptl_crystal_recrystallization_method 'Re-crystallisation from solvent: acetonitrile'
_exptl_crystal_size_max 0.2086
_exptl_crystal_size_mid 0.1438
_exptl_crystal_size_min 0.1095
_refine_diff_density_max 0.511
_refine_diff_density_min -0.694
_refine_diff_density_rms 0.070
_refine_ls_abs_structure_details
;
 Flack x determined using 2832 quotients [(I+)-(I-)]/[(I+)+(I-)]
 (Parsons and Flack (2004), Acta Cryst. A60, s61).
;
_refine_ls_abs_structure_Flack -0.030(6)
_refine_ls_extinction_method none
_refine_ls_goodness_of_fit_ref 1.041
_refine_ls_hydrogen_treatment constr
_refine_ls_matrix_type full
_refine_ls_number_parameters 510
_refine_ls_number_reflns 7997
_refine_ls_number_restraints 0
_refine_ls_restrained_S_all 1.041
_refine_ls_R_factor_all 0.0241
_refine_ls_R_factor_gt 0.0232
_refine_ls_shift/su_max 0.004
_refine_ls_shift/su_mean 0.000
_refine_ls_structure_factor_coef Fsqd
_refine_ls_weighting_details 'w=1/[\s^2^(Fo^2^)+(0.0269P)^2^+1.6650P] where P=(Fo^2^+2Fc^2^)/3'
_refine_ls_weighting_scheme calc
_refine_ls_wR_factor_gt 0.0596
_refine_ls_wR_factor_ref 0.0602
_reflns_Friedel_coverage 0.577
_reflns_friedel_fraction_full 0.755
_reflns_friedel_fraction_max 0.712
_reflns_number_gt 7808
_reflns_number_total 7997
_reflns_threshold_expression 'I > 2\s(I)'
_cod_data_source_file c5dt00995b1.cif
_cod_data_source_block 1dt
_cod_depositor_comments 'Adding full bibliography for 7035048--7035052.cif.'
_cod_database_code 7035048
_shelxl_version_number 2013-4
_chemical_oxdiff_formula 'C44 H60 N2 O6 S2 W1'
_shelx_space_group_comment
;
The symmetry employed for this shelxl refinement is uniquely defined
by the following loop, which should always be used as a source of
symmetry information in preference to the above space-group names.
They are only intended as comments.
;
_reflns_odcompleteness_completeness 99.24
_reflns_odcompleteness_iscentric 1
_reflns_odcompleteness_theta 66.97
_olex2_refinement_description
;
1. Fixed Uiso
 At 1.2 times of:
  All C(H) groups, All C(H,H) groups
 At 1.5 times of:
  All C(H,H,H) groups
2.a Secondary CH2 refined with riding coordinates:
 C7(H7A,H7B), C9(H9A,H9B), C16(H16A,H16B), C40(H40A,H40B), C49(H49A,H49B)
2.b Aromatic/amide H refined with riding coordinates:
 C3(H3), C5(H5), C11(H11), C13(H13), C18(H18), C19(H19), C20(H20), C21(H21)
2.c Idealised Me refined as rotating group:
 C24(H24A,H24B,H24C), C25(H25A,H25B,H25C), C26(H26A,H26B,H26C), C28(H28A,H28B,
 H28C), C29(H29A,H29B,H29C), C30(H30A,H30B,H30C), C32(H32A,H32B,H32C), C33(H33A,
 H33B,H33C), C34(H34A,H34B,H34C), C36(H36A,H36B,H36C), C37(H37A,H37B,H37C),
 C38(H38A,H38B,H38C), C39(H39A,H39B,H39C), C50(H50A,H50B,H50C)
;
_olex2_submission_special_instructions 'No special instructions were received'

loop_
_space_group_symop_operation_xyz
'x, y, z'
'-x+1/2, -y, z+1/2'
'x+1/2, -y+1/2, -z'
'-x, y+1/2, -z+1/2'

loop_
_atom_site_label
_atom_site_type_symbol
_atom_site_fract_x
_atom_site_fract_y
_atom_site_fract_z
_atom_site_U_iso_or_equiv
_atom_site_adp_type
_atom_site_occupancy
_atom_site_site_symmetry_order
_atom_site_calc_flag
_atom_site_refinement_flags_posn
W1 W 0.26550(2) 0.42436(2) 0.71625(2) 0.01637(6) Uani 1 1 d .
S1 S 0.21556(10) 0.54204(6) 0.67642(4) 0.01926(19) Uani 1 1 d .
S2 S 0.48710(9) 0.46215(6) 0.70530(4) 0.0210(2) Uani 1 1 d .
O1 O 0.2497(3) 0.46500(16) 0.78168(10) 0.0207(5) Uani 1 1 d .
O2 O 0.2662(3) 0.35532(16) 0.66080(10) 0.0199(6) Uani 1 1 d .
O41 O 0.2473(4) 0.70279(17) 0.64204(12) 0.0266(7) Uani 1 1 d .
O43 O 0.4657(3) 0.7044(2) 0.62460(13) 0.0275(7) Uani 1 1 d .
O47 O 0.6875(4) 0.6196(2) 0.69203(14) 0.0341(8) Uani 1 1 d .
O48 O 0.6613(4) 0.5621(2) 0.61742(14) 0.0343(8) Uani 1 1 d .
N8 N 0.2955(3) 0.3064(2) 0.75788(13) 0.0173(7) Uani 1 1 d .
N22 N 0.0614(4) 0.3786(2) 0.72911(14) 0.0214(8) Uani 1 1 d .
C1 C 0.2336(4) 0.4432(2) 0.82998(14) 0.0198(8) Uani 1 1 d .
C2 C 0.1774(4) 0.4948(3) 0.86447(17) 0.0223(9) Uani 1 1 d .
C3 C 0.1643(5) 0.4662(3) 0.91300(17) 0.0237(9) Uani 1 1 d .
H3 H 0.1263 0.4994 0.9367 0.028 Uiso 1 1 calc R
C4 C 0.2048(4) 0.3909(3) 0.92799(16) 0.0228(9) Uani 1 1 d .
C5 C 0.2669(5) 0.3434(2) 0.89274(16) 0.0233(8) Uani 1 1 d .
H5 H 0.2994 0.2940 0.9021 0.028 Uiso 1 1 calc R
C6 C 0.2813(4) 0.3685(2) 0.84396(15) 0.0196(8) Uani 1 1 d .
C7 C 0.3611(5) 0.3208(3) 0.80727(16) 0.0212(9) Uani 1 1 d .
H7A H 0.4446 0.3479 0.8015 0.025 Uiso 1 1 calc R
H7B H 0.3816 0.2699 0.8222 0.025 Uiso 1 1 calc R
C9 C 0.3923(4) 0.2564(3) 0.72925(16) 0.0198(8) Uani 1 1 d .
H9A H 0.4725 0.2871 0.7238 0.024 Uiso 1 1 calc R
H9B H 0.4161 0.2110 0.7495 0.024 Uiso 1 1 calc R
C10 C 0.3431(4) 0.2272(3) 0.67984(16) 0.0204(8) Uani 1 1 d .
C11 C 0.3631(4) 0.1482(3) 0.66663(17) 0.0220(9) Uani 1 1 d .
H11 H 0.3983 0.1131 0.6898 0.026 Uiso 1 1 calc R
C12 C 0.3313(5) 0.1213(3) 0.61952(18) 0.0228(9) Uani 1 1 d .
C13 C 0.2750(5) 0.1754(3) 0.58630(15) 0.0241(9) Uani 1 1 d .
H13 H 0.2535 0.1576 0.5545 0.029 Uiso 1 1 calc R
C14 C 0.2490(5) 0.2546(2) 0.59793(15) 0.0222(8) Uani 1 1 d .
C15 C 0.2841(4) 0.2793(2) 0.64645(15) 0.0183(8) Uani 1 1 d .
C16 C 0.1682(4) 0.2620(3) 0.76491(17) 0.0197(8) Uani 1 1 d .
H16A H 0.1605 0.2471 0.7997 0.024 Uiso 1 1 calc R
H16B H 0.1721 0.2135 0.7455 0.024 Uiso 1 1 calc R
C17 C 0.0459(4) 0.3070(3) 0.75021(16) 0.0205(8) Uani 1 1 d .
C18 C -0.0783(5) 0.2743(3) 0.75770(19) 0.0269(10) Uani 1 1 d .
H18 H -0.0867 0.2244 0.7721 0.032 Uiso 1 1 calc R
C19 C -0.1895(5) 0.3164(3) 0.7436(2) 0.0340(11) Uani 1 1 d .
H19 H -0.2737 0.2950 0.7484 0.041 Uiso 1 1 calc R
C20 C -0.1752(5) 0.3904(3) 0.7224(2) 0.0359(12) Uani 1 1 d .
H20 H -0.2491 0.4197 0.7128 0.043 Uiso 1 1 calc R
C21 C -0.0480(4) 0.4201(3) 0.7157(2) 0.0292(9) Uani 1 1 d .
H21 H -0.0376 0.4700 0.7015 0.035 Uiso 1 1 calc R
C23 C 0.1359(4) 0.5801(3) 0.85020(17) 0.0231(8) Uani 1 1 d .
C24 C 0.0881(6) 0.6271(3) 0.8953(2) 0.0321(11) Uani 1 1 d .
H24A H 0.0676 0.6803 0.8853 0.048 Uiso 1 1 calc GR
H24B H 0.1567 0.6280 0.9201 0.048 Uiso 1 1 calc GR
H24C H 0.0100 0.6025 0.9088 0.048 Uiso 1 1 calc GR
C25 C 0.0233(4) 0.5775(3) 0.81140(18) 0.0299(9) Uani 1 1 d .
H25A H -0.0497 0.5473 0.8244 0.045 Uiso 1 1 calc GR
H25B H 0.0553 0.5531 0.7814 0.045 Uiso 1 1 calc GR
H25C H -0.0058 0.6304 0.8042 0.045 Uiso 1 1 calc GR
C26 C 0.2561(5) 0.6246(3) 0.82822(18) 0.0299(9) Uani 1 1 d .
H26A H 0.2326 0.6790 0.8225 0.045 Uiso 1 1 calc GR
H26B H 0.2815 0.6005 0.7973 0.045 Uiso 1 1 calc GR
H26C H 0.3291 0.6221 0.8512 0.045 Uiso 1 1 calc GR
C27 C 0.1902(5) 0.3645(3) 0.98281(17) 0.0279(10) Uani 1 1 d .
C28 C 0.1855(7) 0.2739(3) 0.98690(18) 0.0371(12) Uani 1 1 d .
H28A H 0.1183 0.2537 0.9650 0.056 Uiso 1 1 calc GR
H28B H 0.1650 0.2592 1.0205 0.056 Uiso 1 1 calc GR
H28C H 0.2702 0.2523 0.9777 0.056 Uiso 1 1 calc GR
C29 C 0.0629(6) 0.3980(4) 1.00613(19) 0.0370(12) Uani 1 1 d .
H29A H 0.0698 0.4546 1.0085 0.055 Uiso 1 1 calc GR
H29B H 0.0512 0.3760 1.0388 0.055 Uiso 1 1 calc GR
H29C H -0.0119 0.3843 0.9857 0.055 Uiso 1 1 calc GR
C30 C 0.3110(6) 0.3938(3) 1.01267(18) 0.0367(12) Uani 1 1 d .
H30A H 0.3907 0.3717 0.9988 0.055 Uiso 1 1 calc GR
H30B H 0.3023 0.3774 1.0467 0.055 Uiso 1 1 calc GR
H30C H 0.3153 0.4506 1.0111 0.055 Uiso 1 1 calc GR
C31 C 0.3614(5) 0.0362(3) 0.60248(17) 0.0238(9) Uani 1 1 d .
C32 C 0.4080(5) -0.0163(3) 0.6454(2) 0.0306(10) Uani 1 1 d .
H32A H 0.4881 0.0052 0.6593 0.046 Uiso 1 1 calc GR
H32B H 0.4247 -0.0689 0.6332 0.046 Uiso 1 1 calc GR
H32C H 0.3404 -0.0182 0.6705 0.046 Uiso 1 1 calc GR
C33 C 0.4722(5) 0.0387(3) 0.5632(2) 0.0338(11) Uani 1 1 d .
H33A H 0.4432 0.0694 0.5352 0.051 Uiso 1 1 calc GR
H33B H 0.4924 -0.0142 0.5525 0.051 Uiso 1 1 calc GR
H33C H 0.5501 0.0625 0.5773 0.051 Uiso 1 1 calc GR
C34 C 0.2378(5) -0.0022(3) 0.57897(18) 0.0299(9) Uani 1 1 d .
H34A H 0.1676 -0.0044 0.6032 0.045 Uiso 1 1 calc GR
H34B H 0.2591 -0.0549 0.5682 0.045 Uiso 1 1 calc GR
H34C H 0.2095 0.0287 0.5509 0.045 Uiso 1 1 calc GR
C35 C 0.1930(6) 0.3131(3) 0.55967(17) 0.0299(11) Uani 1 1 d .
C36 C 0.1581(8) 0.2713(4) 0.5104(2) 0.0472(16) Uani 1 1 d .
H36A H 0.0911 0.2319 0.5164 0.071 Uiso 1 1 calc GR
H36B H 0.2361 0.2463 0.4971 0.071 Uiso 1 1 calc GR
H36C H 0.1252 0.3095 0.4870 0.071 Uiso 1 1 calc GR
C37 C 0.2977(7) 0.3768(3) 0.5483(2) 0.0416(14) Uani 1 1 d .
H37A H 0.2635 0.4128 0.5238 0.062 Uiso 1 1 calc GR
H37B H 0.3767 0.3519 0.5357 0.062 Uiso 1 1 calc GR
H37C H 0.3185 0.4053 0.5782 0.062 Uiso 1 1 calc GR
C38 C 0.0657(6) 0.3526(3) 0.5792(2) 0.0360(12) Uani 1 1 d .
H38A H 0.0293 0.3863 0.5539 0.054 Uiso 1 1 calc GR
H38B H 0.0862 0.3836 0.6082 0.054 Uiso 1 1 calc GR
H38C H 0.0020 0.3125 0.5878 0.054 Uiso 1 1 calc GR
C39 C 0.0925(6) 0.7951(3) 0.6108(2) 0.0379(13) Uani 1 1 d .
H39A H 0.0710 0.7608 0.5835 0.057 Uiso 1 1 calc GR
H39B H 0.0783 0.8492 0.6011 0.057 Uiso 1 1 calc GR
H39C H 0.0369 0.7826 0.6387 0.057 Uiso 1 1 calc GR
C40 C 0.2357(6) 0.7837(2) 0.62498(17) 0.0280(9) Uani 1 1 d .
H40A H 0.2929 0.7927 0.5965 0.034 Uiso 1 1 calc R
H40B H 0.2605 0.8203 0.6512 0.034 Uiso 1 1 calc R
C42 C 0.3694(5) 0.6701(3) 0.64076(16) 0.0212(9) Uani 1 1 d .
C44 C 0.3690(4) 0.5896(2) 0.66251(15) 0.0186(8) Uani 1 1 d .
C45 C 0.4840(4) 0.5531(3) 0.67336(16) 0.0198(8) Uani 1 1 d .
C46 C 0.6202(4) 0.5846(3) 0.66272(17) 0.0215(9) Uani 1 1 d .
C49 C 0.7973(5) 0.5856(4) 0.6055(2) 0.0442(14) Uani 1 1 d .
H49A H 0.8583 0.5659 0.6306 0.053 Uiso 1 1 calc R
H49B H 0.8044 0.6429 0.6042 0.053 Uiso 1 1 calc R
C50 C 0.8284(9) 0.5510(6) 0.5568(3) 0.082(3) Uani 1 1 d .
H50A H 0.7709 0.5734 0.5320 0.123 Uiso 1 1 calc GR
H50B H 0.8156 0.4947 0.5580 0.123 Uiso 1 1 calc GR
H50C H 0.9192 0.5623 0.5484 0.123 Uiso 1 1 calc GR

loop_
_atom_site_aniso_label
_atom_site_aniso_U_11
_atom_site_aniso_U_22
_atom_site_aniso_U_33
_atom_site_aniso_U_23
_atom_site_aniso_U_13
_atom_site_aniso_U_12
W1 0.01405(8) 0.01533(8) 0.01972(8) 0.00202(7) -0.00079(6) 0.00182(6)
S1 0.0155(4) 0.0168(4) 0.0255(4) 0.0053(4) -0.0002(4) 0.0016(4)
S2 0.0144(4) 0.0195(5) 0.0290(5) 0.0033(4) -0.0001(4) 0.0020(4)
O1 0.0200(13) 0.0202(12) 0.0218(12) 0.0042(11) 0.0027(15) 0.0047(11)
O2 0.0189(13) 0.0149(12) 0.0259(14) 0.0017(11) -0.0021(13) 0.0003(12)
O41 0.0258(16) 0.0178(13) 0.0362(16) 0.0069(12) 0.0042(15) 0.0044(13)
O43 0.0265(16) 0.0218(16) 0.0343(17) 0.0033(14) 0.0006(14) -0.0064(13)
O47 0.0249(16) 0.0360(19) 0.0413(19) -0.0092(16) -0.0043(15) -0.0123(15)
O48 0.0310(17) 0.034(2) 0.0382(19) -0.0053(16) 0.0163(15) -0.0050(15)
N8 0.0166(16) 0.0151(15) 0.0203(16) 0.0020(13) -0.0003(13) 0.0026(13)
N22 0.0138(15) 0.0230(18) 0.0275(19) 0.0055(16) -0.0007(14) 0.0040(14)
C1 0.0194(18) 0.0222(19) 0.0179(16) 0.0023(15) -0.0022(16) -0.0018(16)
C2 0.0197(18) 0.023(2) 0.024(2) 0.0025(18) -0.0035(17) 0.0004(17)
C3 0.024(2) 0.024(2) 0.022(2) -0.0041(18) -0.0012(18) 0.0010(19)
C4 0.023(2) 0.022(2) 0.023(2) 0.0015(17) -0.0016(17) -0.0036(17)
C5 0.025(2) 0.0199(18) 0.0252(19) 0.0020(16) -0.0054(19) 0.0029(19)
C6 0.0186(18) 0.0166(18) 0.0237(19) -0.0018(16) -0.0016(16) -0.0004(16)
C7 0.022(2) 0.022(2) 0.0192(19) 0.0023(17) -0.0063(17) 0.0043(18)
C9 0.0164(17) 0.021(2) 0.022(2) -0.0002(17) -0.0011(15) 0.0048(15)
C10 0.0158(18) 0.024(2) 0.0216(19) 0.0009(18) -0.0011(16) 0.0025(17)
C11 0.0203(19) 0.021(2) 0.024(2) 0.0035(18) -0.0002(17) -0.0008(17)
C12 0.024(2) 0.018(2) 0.026(2) 0.0006(18) 0.0004(18) 0.0004(18)
C13 0.028(2) 0.024(2) 0.0206(18) -0.0018(16) -0.0021(18) -0.0016(19)
C14 0.023(2) 0.0210(18) 0.0228(18) 0.0038(15) -0.0011(17) -0.0008(18)
C15 0.0184(17) 0.0146(17) 0.0220(18) -0.0006(16) 0.0017(16) -0.0016(15)
C16 0.0176(18) 0.0160(19) 0.0256(19) 0.0032(17) 0.0012(16) -0.0002(16)
C17 0.0189(19) 0.021(2) 0.0219(19) 0.0021(17) 0.0026(16) -0.0006(17)
C18 0.023(2) 0.027(2) 0.031(2) 0.000(2) -0.0010(19) 0.0041(19)
C19 0.019(2) 0.042(3) 0.042(3) 0.006(2) -0.001(2) -0.004(2)
C20 0.0166(19) 0.038(3) 0.053(3) 0.011(3) -0.006(2) 0.0054(19)
C21 0.0184(18) 0.027(2) 0.042(2) 0.009(3) -0.0028(19) 0.0069(18)
C23 0.0224(18) 0.019(2) 0.028(2) 0.002(2) 0.0017(16) 0.0035(19)
C24 0.042(3) 0.021(2) 0.033(2) -0.003(2) 0.003(2) 0.007(2)
C25 0.027(2) 0.031(2) 0.032(2) 0.004(2) -0.0025(18) 0.008(2)
C26 0.031(2) 0.0202(19) 0.039(2) 0.0034(18) 0.004(2) 0.000(2)
C27 0.039(3) 0.024(2) 0.020(2) 0.0032(18) -0.0023(19) -0.0041(19)
C28 0.059(3) 0.028(2) 0.025(2) 0.009(2) -0.002(2) -0.008(2)
C29 0.038(3) 0.049(3) 0.024(2) 0.008(2) 0.006(2) 0.001(2)
C30 0.045(3) 0.042(3) 0.023(2) 0.005(2) -0.008(2) -0.005(2)
C31 0.027(2) 0.021(2) 0.024(2) 0.0019(18) -0.0016(18) 0.0016(18)
C32 0.037(3) 0.017(2) 0.038(3) 0.001(2) -0.004(2) 0.0055(19)
C33 0.032(2) 0.032(3) 0.037(3) -0.010(2) 0.008(2) 0.003(2)
C34 0.029(2) 0.024(2) 0.037(2) -0.0037(18) -0.003(2) -0.003(2)
C35 0.043(3) 0.025(2) 0.022(2) 0.0024(19) -0.004(2) 0.003(2)
C36 0.086(5) 0.032(3) 0.023(2) 0.001(2) -0.019(3) 0.007(3)
C37 0.064(4) 0.032(3) 0.029(2) 0.010(2) 0.006(3) -0.004(3)
C38 0.038(3) 0.033(3) 0.037(3) 0.009(2) -0.014(2) 0.008(2)
C39 0.039(3) 0.030(3) 0.044(3) 0.013(2) -0.006(3) 0.009(2)
C40 0.037(3) 0.0152(18) 0.031(2) 0.0039(16) 0.003(2) 0.005(2)
C42 0.022(2) 0.021(2) 0.020(2) -0.0019(17) -0.0002(17) 0.0013(17)
C44 0.0201(18) 0.017(2) 0.0185(18) -0.0019(16) 0.0004(15) -0.0009(16)
C45 0.021(2) 0.019(2) 0.0196(18) -0.0050(16) 0.0007(16) -0.0010(16)
C46 0.0188(18) 0.017(2) 0.029(2) 0.0002(19) 0.0052(16) -0.0006(17)
C49 0.031(2) 0.043(3) 0.059(3) -0.003(3) 0.020(2) -0.005(2)
C50 0.068(5) 0.091(7) 0.087(6) -0.026(5) 0.046(5) -0.011(5)

loop_
_atom_type_symbol
_atom_type_description
_atom_type_scat_dispersion_real
_atom_type_scat_dispersion_imag
_atom_type_scat_source
C C 0.0181 0.0091 'International Tables Vol C Tables 4.2.6.8 and 6.1.1.4'
H H 0.0000 0.0000 'International Tables Vol C Tables 4.2.6.8 and 6.1.1.4'
N N 0.0311 0.0180 'International Tables Vol C Tables 4.2.6.8 and 6.1.1.4'
O O 0.0492 0.0322 'International Tables Vol C Tables 4.2.6.8 and 6.1.1.4'
S S 0.3331 0.5567 'International Tables Vol C Tables 4.2.6.8 and 6.1.1.4'
W W -5.4734 5.5774 'International Tables Vol C Tables 4.2.6.8 and 6.1.1.4'

loop_
_exptl_crystal_face_index_h
_exptl_crystal_face_index_k
_exptl_crystal_face_index_l
_exptl_crystal_face_perp_dist
_exptl_oxdiff_crystal_face_indexfrac_h
_exptl_oxdiff_crystal_face_indexfrac_k
_exptl_oxdiff_crystal_face_indexfrac_l
_exptl_oxdiff_crystal_face_x
_exptl_oxdiff_crystal_face_y
_exptl_oxdiff_crystal_face_z
-1 -1 17 0.0338 -1.0000 -1.0000 17.0001 0.7858 -0.5692 -0.2035
0 -9 9 0.0832 -0.0000 -9.0000 9.0001 0.3023 -0.7767 0.4967
5 6 2 0.0714 5.0000 6.0000 1.9995 -0.4223 -0.1897 -0.8275
6 -2 -6 0.0590 6.0000 -2.0000 -6.0004 -0.9058 -0.3973 -0.1273
5 -6 -9 0.0601 5.0000 -6.0000 -9.0003 -0.9446 -0.4094 0.3025
-6 -5 5 0.0804 -6.0000 -5.0001 5.0005 0.8191 0.0770 0.6763
0 11 -1 0.0886 0.0000 11.0000 -1.0002 0.0328 0.5946 -0.8104
5 4 10 0.0610 5.0000 4.0000 9.9996 -0.1137 -0.5752 -0.8391
5 -5 10 0.0545 5.0000 -5.0000 9.9997 -0.1735 -1.0326 -0.1594
3 -9 6 0.0731 3.0000 -9.0000 5.9999 -0.1440 -0.9245 0.3575
-4 -7 -8 0.0998 -4.0000 -7.0000 -7.9996 0.0658 0.2670 0.9583
3 8 -10 0.0814 3.0000 8.0000 -10.0003 -0.6748 0.5071 -0.6010
3 9 -3 0.0860 3.0000 9.0000 -3.0004 -0.3865 0.3096 -0.8189
-3 -8 8 0.0893 -3.0000 -8.0000 8.0003 0.5943 -0.4362 0.6417
-2 -8 -9 0.1042 -2.0000 -8.0000 -8.9997 -0.1982 0.0822 0.9207
0 -1 -17 0.0631 -0.0000 -1.0000 -17.0000 -0.6906 0.5523 0.4213
-5 4 -7 0.0633 -5.0000 4.0000 -6.9997 0.2876 0.8754 0.1739

loop_
_geom_angle_atom_site_label_1
_geom_angle_atom_site_label_2
_geom_angle_atom_site_label_3
_geom_angle
S1 W1 S2 85.12(4)
O1 W1 S1 95.75(8)
O1 W1 S2 95.64(9)
O1 W1 N8 82.73(12)
O1 W1 N22 84.47(13)
O2 W1 S1 99.53(9)
O2 W1 S2 93.75(10)
O2 W1 O1 162.68(12)
O2 W1 N8 81.34(12)
O2 W1 N22 84.94(14)
N8 W1 S1 174.86(9)
N8 W1 S2 99.90(9)
N22 W1 S1 99.75(10)
N22 W1 S2 175.10(10)
N22 W1 N8 75.24(13)
C44 S1 W1 107.21(14)
C45 S2 W1 106.40(15)
C1 O1 W1 143.0(3)
C15 O2 W1 144.1(3)
C42 O41 C40 116.9(4)
C46 O48 C49 114.3(4)
C7 N8 W1 110.3(3)
C9 N8 W1 108.8(3)
C9 N8 C7 104.9(3)
C16 N8 W1 112.5(2)
C16 N8 C7 110.3(3)
C16 N8 C9 109.9(3)
C17 N22 W1 119.0(3)
C17 N22 C21 118.9(4)
C21 N22 W1 122.1(3)
O1 C1 C2 121.0(4)
O1 C1 C6 117.3(4)
C2 C1 C6 121.6(4)
C1 C2 C3 116.3(4)
C1 C2 C23 121.8(4)
C3 C2 C23 121.9(4)
C2 C3 H3 118.1
C4 C3 C2 123.9(4)
C4 C3 H3 118.1
C3 C4 C27 120.7(4)
C5 C4 C3 117.5(4)
C5 C4 C27 121.7(4)
C4 C5 H5 119.5
C6 C5 C4 121.0(4)
C6 C5 H5 119.5
C1 C6 C7 119.3(4)
C5 C6 C1 119.6(4)
C5 C6 C7 120.8(4)
N8 C7 C6 115.5(3)
N8 C7 H7A 108.4
N8 C7 H7B 108.4
C6 C7 H7A 108.4
C6 C7 H7B 108.4
H7A C7 H7B 107.5
N8 C9 H9A 108.5
N8 C9 H9B 108.5
H9A C9 H9B 107.5
C10 C9 N8 115.1(3)
C10 C9 H9A 108.5
C10 C9 H9B 108.5
C11 C10 C9 119.5(4)
C15 C10 C9 120.3(4)
C15 C10 C11 120.2(4)
C10 C11 H11 119.5
C12 C11 C10 120.9(4)
C12 C11 H11 119.5
C11 C12 C13 117.6(4)
C11 C12 C31 122.3(4)
C13 C12 C31 120.0(4)
C12 C13 H13 118.0
C12 C13 C14 124.0(4)
C14 C13 H13 118.0
C13 C14 C15 116.2(4)
C13 C14 C35 122.3(4)
C15 C14 C35 121.4(4)
O2 C15 C10 118.3(4)
O2 C15 C14 120.6(4)
C10 C15 C14 121.1(4)
N8 C16 H16A 108.6
N8 C16 H16B 108.6
N8 C16 C17 114.6(3)
H16A C16 H16B 107.6
C17 C16 H16A 108.6
C17 C16 H16B 108.6
N22 C17 C16 118.1(4)
N22 C17 C18 121.7(4)
C18 C17 C16 120.1(4)
C17 C18 H18 120.4
C19 C18 C17 119.3(5)
C19 C18 H18 120.4
C18 C19 H19 120.2
C18 C19 C20 119.6(5)
C20 C19 H19 120.2
C19 C20 H20 120.8
C19 C20 C21 118.5(5)
C21 C20 H20 120.8
N22 C21 C20 122.0(5)
N22 C21 H21 119.0
C20 C21 H21 119.0
C24 C23 C2 111.9(4)
C24 C23 C25 108.7(4)
C24 C23 C26 107.3(4)
C25 C23 C2 109.9(4)
C25 C23 C26 109.4(4)
C26 C23 C2 109.7(4)
C23 C24 H24A 109.5
C23 C24 H24B 109.5
C23 C24 H24C 109.5
H24A C24 H24B 109.5
H24A C24 H24C 109.5
H24B C24 H24C 109.5
C23 C25 H25A 109.5
C23 C25 H25B 109.5
C23 C25 H25C 109.5
H25A C25 H25B 109.5
H25A C25 H25C 109.5
H25B C25 H25C 109.5
C23 C26 H26A 109.5
C23 C26 H26B 109.5
C23 C26 H26C 109.5
H26A C26 H26B 109.5
H26A C26 H26C 109.5
H26B C26 H26C 109.5
C28 C27 C4 111.0(4)
C28 C27 C29 108.2(5)
C28 C27 C30 107.9(4)
C29 C27 C4 111.2(4)
C29 C27 C30 109.2(4)
C30 C27 C4 109.3(4)
C27 C28 H28A 109.5
C27 C28 H28B 109.5
C27 C28 H28C 109.5
H28A C28 H28B 109.5
H28A C28 H28C 109.5
H28B C28 H28C 109.5
C27 C29 H29A 109.5
C27 C29 H29B 109.5
C27 C29 H29C 109.5
H29A C29 H29B 109.5
H29A C29 H29C 109.5
H29B C29 H29C 109.5
C27 C30 H30A 109.5
C27 C30 H30B 109.5
C27 C30 H30C 109.5
H30A C30 H30B 109.5
H30A C30 H30C 109.5
H30B C30 H30C 109.5
C12 C31 C34 110.9(4)
C32 C31 C12 112.2(4)
C32 C31 C33 108.1(4)
C32 C31 C34 108.3(4)
C33 C31 C12 108.8(4)
C33 C31 C34 108.5(4)
C31 C32 H32A 109.5
C31 C32 H32B 109.5
C31 C32 H32C 109.5
H32A C32 H32B 109.5
H32A C32 H32C 109.5
H32B C32 H32C 109.5
C31 C33 H33A 109.5
C31 C33 H33B 109.5
C31 C33 H33C 109.5
H33A C33 H33B 109.5
H33A C33 H33C 109.5
H33B C33 H33C 109.5
C31 C34 H34A 109.5
C31 C34 H34B 109.5
C31 C34 H34C 109.5
H34A C34 H34B 109.5
H34A C34 H34C 109.5
H34B C34 H34C 109.5
C14 C35 C36 111.4(4)
C14 C35 C37 109.4(4)
C14 C35 C38 110.9(4)
C37 C35 C36 107.8(5)
C37 C35 C38 109.7(5)
C38 C35 C36 107.5(5)
C35 C36 H36A 109.5
C35 C36 H36B 109.5
C35 C36 H36C 109.5
H36A C36 H36B 109.5
H36A C36 H36C 109.5
H36B C36 H36C 109.5
C35 C37 H37A 109.5
C35 C37 H37B 109.5
C35 C37 H37C 109.5
H37A C37 H37B 109.5
H37A C37 H37C 109.5
H37B C37 H37C 109.5
C35 C38 H38A 109.5
C35 C38 H38B 109.5
C35 C38 H38C 109.5
H38A C38 H38B 109.5
H38A C38 H38C 109.5
H38B C38 H38C 109.5
H39A C39 H39B 109.5
H39A C39 H39C 109.5
H39B C39 H39C 109.5
C40 C39 H39A 109.5
C40 C39 H39B 109.5
C40 C39 H39C 109.5
O41 C40 C39 106.2(4)
O41 C40 H40A 110.5
O41 C40 H40B 110.5
C39 C40 H40A 110.5
C39 C40 H40B 110.5
H40A C40 H40B 108.7
O41 C42 C44 111.3(4)
O43 C42 O41 122.9(4)
O43 C42 C44 125.7(4)
C42 C44 S1 119.9(3)
C45 C44 S1 119.7(3)
C45 C44 C42 120.3(4)
C44 C45 S2 121.4(3)
C44 C45 C46 125.8(4)
C46 C45 S2 112.7(3)
O47 C46 O48 124.3(4)
O47 C46 C45 124.7(4)
O48 C46 C45 110.8(4)
O48 C49 H49A 110.4
O48 C49 H49B 110.4
O48 C49 C50 106.7(6)
H49A C49 H49B 108.6
C50 C49 H49A 110.4
C50 C49 H49B 110.4
C49 C50 H50A 109.5
C49 C50 H50B 109.5
C49 C50 H50C 109.5
H50A C50 H50B 109.5
H50A C50 H50C 109.5
H50B C50 H50C 109.5

loop_
_geom_bond_atom_site_label_1
_geom_bond_atom_site_label_2
_geom_bond_distance
W1 S1 2.3112(10)
W1 S2 2.3390(10)
W1 O1 1.893(3)
W1 O2 1.891(3)
W1 N8 2.303(4)
W1 N22 2.222(4)
S1 C44 1.781(4)
S2 C45 1.759(4)
O1 C1 1.358(5)
O2 C15 1.351(5)
O41 C40 1.444(5)
O41 C42 1.348(6)
O43 C42 1.210(6)
O47 C46 1.196(6)
O48 C46 1.340(6)
O48 C49 1.461(6)
N8 C7 1.502(5)
N8 C9 1.501(5)
N8 C16 1.496(5)
N22 C17 1.343(6)
N22 C21 1.354(5)
C1 C2 1.392(6)
C1 C6 1.400(6)
C2 C3 1.396(6)
C2 C23 1.546(6)
C3 H3 0.9300
C3 C4 1.394(6)
C4 C5 1.390(6)
C4 C27 1.545(6)
C5 H5 0.9300
C5 C6 1.385(6)
C6 C7 1.505(6)
C7 H7A 0.9700
C7 H7B 0.9700
C9 H9A 0.9700
C9 H9B 0.9700
C9 C10 1.500(6)
C10 C11 1.395(6)
C10 C15 1.389(6)
C11 H11 0.9300
C11 C12 1.382(7)
C12 C13 1.397(7)
C12 C31 1.537(6)
C13 H13 0.9300
C13 C14 1.398(6)
C14 C15 1.413(6)
C14 C35 1.532(6)
C16 H16A 0.9700
C16 H16B 0.9700
C16 C17 1.500(6)
C17 C18 1.381(7)
C18 H18 0.9300
C18 C19 1.379(7)
C19 H19 0.9300
C19 C20 1.382(8)
C20 H20 0.9300
C20 C21 1.386(6)
C21 H21 0.9300
C23 C24 1.526(6)
C23 C25 1.540(6)
C23 C26 1.543(6)
C24 H24A 0.9600
C24 H24B 0.9600
C24 H24C 0.9600
C25 H25A 0.9600
C25 H25B 0.9600
C25 H25C 0.9600
C26 H26A 0.9600
C26 H26B 0.9600
C26 H26C 0.9600
C27 C28 1.533(7)
C27 C29 1.535(7)
C27 C30 1.538(7)
C28 H28A 0.9600
C28 H28B 0.9600
C28 H28C 0.9600
C29 H29A 0.9600
C29 H29B 0.9600
C29 H29C 0.9600
C30 H30A 0.9600
C30 H30B 0.9600
C30 H30C 0.9600
C31 C32 1.527(6)
C31 C33 1.536(7)
C31 C34 1.538(6)
C32 H32A 0.9600
C32 H32B 0.9600
C32 H32C 0.9600
C33 H33A 0.9600
C33 H33B 0.9600
C33 H33C 0.9600
C34 H34A 0.9600
C34 H34B 0.9600
C34 H34C 0.9600
C35 C36 1.541(7)
C35 C37 1.536(8)
C35 C38 1.537(8)
C36 H36A 0.9600
C36 H36B 0.9600
C36 H36C 0.9600
C37 H37A 0.9600
C37 H37B 0.9600
C37 H37C 0.9600
C38 H38A 0.9600
C38 H38B 0.9600
C38 H38C 0.9600
C39 H39A 0.9600
C39 H39B 0.9600
C39 H39C 0.9600
C39 C40 1.503(7)
C40 H40A 0.9700
C40 H40B 0.9700
C42 C44 1.478(6)
C44 C45 1.343(6)
C45 C46 1.498(6)
C49 H49A 0.9700
C49 H49B 0.9700
C49 C50 1.468(10)
C50 H50A 0.9600
C50 H50B 0.9600
C50 H50C 0.9600

loop_
_geom_torsion_atom_site_label_1
_geom_torsion_atom_site_label_2
_geom_torsion_atom_site_label_3
_geom_torsion_atom_site_label_4
_geom_torsion
W1 S1 C44 C42 -174.6(3)
W1 S1 C44 C45 3.2(4)
W1 S2 C45 C44 3.7(4)
W1 S2 C45 C46 -179.0(3)
W1 O1 C1 C2 -155.0(3)
W1 O1 C1 C6 27.8(7)
W1 O2 C15 C10 -14.3(7)
W1 O2 C15 C14 168.4(4)
W1 N8 C7 C6 64.6(4)
W1 N8 C9 C10 -67.8(4)
W1 N8 C16 C17 -8.0(4)
W1 N22 C17 C16 1.0(5)
W1 N22 C17 C18 -177.9(4)
W1 N22 C21 C20 178.1(4)
S1 W1 O1 C1 161.9(4)
S1 W1 O2 C15 179.9(5)
S1 C44 C45 S2 -4.8(5)
S1 C44 C45 C46 178.3(3)
S2 W1 O1 C1 -112.5(4)
S2 W1 O2 C15 94.2(5)
S2 C45 C46 O47 -81.0(5)
S2 C45 C46 O48 93.5(4)
O1 W1 O2 C15 -28.6(8)
O1 C1 C2 C3 179.4(4)
O1 C1 C2 C23 -2.5(7)
O1 C1 C6 C5 -179.8(4)
O1 C1 C6 C7 7.2(6)
O2 W1 O1 C1 10.0(8)
O41 C42 C44 S1 10.5(5)
O41 C42 C44 C45 -167.3(4)
O43 C42 C44 S1 -171.0(4)
O43 C42 C44 C45 11.1(7)
N8 W1 O1 C1 -13.2(4)
N8 W1 O2 C15 -5.3(5)
N8 C9 C10 C11 -134.5(4)
N8 C9 C10 C15 48.7(5)
N8 C16 C17 N22 4.9(6)
N8 C16 C17 C18 -176.1(4)
N22 W1 O1 C1 62.6(5)
N22 W1 O2 C15 -81.1(5)
N22 C17 C18 C19 -0.6(8)
C1 C2 C3 C4 0.5(7)
C1 C2 C23 C24 -175.1(4)
C1 C2 C23 C25 64.2(5)
C1 C2 C23 C26 -56.1(6)
C1 C6 C7 N8 -55.0(5)
C2 C1 C6 C5 3.1(7)
C2 C1 C6 C7 -169.9(4)
C2 C3 C4 C5 2.9(7)
C2 C3 C4 C27 178.4(5)
C3 C2 C23 C24 2.9(6)
C3 C2 C23 C25 -117.8(5)
C3 C2 C23 C26 121.9(5)
C3 C4 C5 C6 -3.5(7)
C3 C4 C27 C28 156.7(5)
C3 C4 C27 C29 36.2(6)
C3 C4 C27 C30 -84.4(5)
C4 C5 C6 C1 0.6(7)
C4 C5 C6 C7 173.5(4)
C5 C4 C27 C28 -28.1(7)
C5 C4 C27 C29 -148.6(5)
C5 C4 C27 C30 90.8(6)
C5 C6 C7 N8 132.1(4)
C6 C1 C2 C3 -3.6(6)
C6 C1 C2 C23 174.5(4)
C7 N8 C9 C10 174.3(4)
C7 N8 C16 C17 115.5(4)
C9 N8 C7 C6 -178.4(4)
C9 N8 C16 C17 -129.3(4)
C9 C10 C11 C12 -173.4(4)
C9 C10 C15 O2 -3.5(6)
C9 C10 C15 C14 173.8(4)
C10 C11 C12 C13 -1.9(7)
C10 C11 C12 C31 175.5(4)
C11 C10 C15 O2 179.8(4)
C11 C10 C15 C14 -3.0(6)
C11 C12 C13 C14 -0.1(7)
C11 C12 C31 C32 9.1(6)
C11 C12 C31 C33 -110.5(5)
C11 C12 C31 C34 130.3(5)
C12 C13 C14 C15 0.5(7)
C12 C13 C14 C35 177.1(5)
C13 C12 C31 C32 -173.6(5)
C13 C12 C31 C33 66.8(6)
C13 C12 C31 C34 -52.4(6)
C13 C14 C15 O2 178.2(4)
C13 C14 C15 C10 1.0(6)
C13 C14 C35 C36 5.5(7)
C13 C14 C35 C37 -113.5(5)
C13 C14 C35 C38 125.3(5)
C15 C10 C11 C12 3.4(7)
C15 C14 C35 C36 -178.0(5)
C15 C14 C35 C37 62.9(6)
C15 C14 C35 C38 -58.2(6)
C16 N8 C7 C6 -60.2(5)
C16 N8 C9 C10 55.7(5)
C16 C17 C18 C19 -179.5(5)
C17 N22 C21 C20 -0.9(8)
C17 C18 C19 C20 -0.1(8)
C18 C19 C20 C21 0.3(9)
C19 C20 C21 N22 0.2(9)
C21 N22 C17 C16 -179.9(4)
C21 N22 C17 C18 1.2(7)
C23 C2 C3 C4 -177.6(4)
C27 C4 C5 C6 -178.8(4)
C31 C12 C13 C14 -177.5(4)
C35 C14 C15 O2 1.6(6)
C35 C14 C15 C10 -175.6(4)
C40 O41 C42 O43 -2.6(6)
C40 O41 C42 C44 175.9(3)
C42 O41 C40 C39 158.0(4)
C42 C44 C45 S2 173.1(3)
C42 C44 C45 C46 -3.8(7)
C44 C45 C46 O47 96.2(6)
C44 C45 C46 O48 -89.3(5)
C46 O48 C49 C50 175.7(6)
C49 O48 C46 O47 -1.3(7)
C49 O48 C46 C45 -175.8(4)
